data_1566738
loop_
_publ_author_name
'Dey, Suvendu'
'Hasan, Monirul'
'Shukla, Atul'
'Acharya, Nirmalya'
'Upadhyay, Manoj'
'Lo, Shih-Chun'
'Namdas, Ebinazar B.'
'Ray, Debdas'

_publ_section_title
;
 Thermally Activated Delayed Fluorescence and Room-Temperature
 Phosphorescence in Asymmetric Phenoxazine-Quinoline (D2--A) Conjugates
 and Dual Electroluminescence
;
_journal_issue 12
_journal_name_full 'The Journal of Physical Chemistry C'
_journal_page_first 5649
_journal_page_last 5657
_journal_paper_doi 10.1021/acs.jpcc.2c00512
_journal_volume 126
_journal_year 2022
_chemical_formula_sum 'C46 H31 N3 O2'
_chemical_formula_weight 657.74
_chemical_melting_point 308
_chemical_name_common 10,10'-(7-methyl-2,4-diphenylquinoline-6,8-diyl)bis(10H-phenoxazine)
_chemical_name_systematic 10,10'-(7-methyl-2,4-diphenylquinoline-6,8-diyl)bis(10H-phenoxazine)
_space_group_crystal_system monoclinic
_space_group_IT_number 14
_space_group_name_Hall '-P 2ybc'
_space_group_name_H-M_alt 'P 1 21/c 1'
_atom_sites_solution_hydrogens geom
_audit_creation_method SHELXL-2014/7
_cell_angle_alpha 90
_cell_angle_beta 99.479(3)
_cell_angle_gamma 90
_cell_formula_units_Z 4
_cell_length_a 12.1514(12)
_cell_length_b 26.995(2)
_cell_length_c 10.6400(10)
_cell_measurement_reflns_used 4259
_cell_measurement_temperature 300(2)
_cell_measurement_theta_max 26.02
_cell_measurement_theta_min 2.27
_cell_volume 3442.6(5)
_computing_cell_refinement 'Bruker SAINT'
_computing_data_collection 'Bruker APEX2'
_computing_data_reduction 'Bruker SAINT'
_computing_structure_refinement 'SHELXL-2014/7 (Sheldrick, 2014)'
_computing_structure_solution 'SHELXS-97 (Sheldrick 2008)'
_diffrn_ambient_temperature 300(2)
_diffrn_measured_fraction_theta_full 1.000
_diffrn_measured_fraction_theta_max 0.996
_diffrn_measurement_device_type 'Bruker PHOTON100 CMOS'
_diffrn_measurement_method '\f and \w scans'
_diffrn_radiation_type MoK\a
_diffrn_radiation_wavelength 0.71073
_diffrn_reflns_av_R_equivalents 0.0671
_diffrn_reflns_av_unetI/netI 0.0949
_diffrn_reflns_Laue_measured_fraction_full 1.000
_diffrn_reflns_Laue_measured_fraction_max 0.996
_diffrn_reflns_limit_h_max 15
_diffrn_reflns_limit_h_min -15
_diffrn_reflns_limit_k_max 33
_diffrn_reflns_limit_k_min -33
_diffrn_reflns_limit_l_max 13
_diffrn_reflns_limit_l_min -13
_diffrn_reflns_number 65256
_diffrn_reflns_point_group_measured_fraction_full 1.000
_diffrn_reflns_point_group_measured_fraction_max 0.996
_diffrn_reflns_theta_full 25.242
_diffrn_reflns_theta_max 26.434
_diffrn_reflns_theta_min 1.859
_diffrn_source X-ray
_exptl_absorpt_coefficient_mu 0.078
_exptl_absorpt_correction_T_max 0.987
_exptl_absorpt_correction_T_min 0.980
_exptl_absorpt_correction_type multi-scan
_exptl_crystal_colour yellow
_exptl_crystal_density_diffrn 1.269
_exptl_crystal_description Cubic
_exptl_crystal_F_000 1518
_exptl_crystal_size_max 0.522
_exptl_crystal_size_mid 0.468
_exptl_crystal_size_min 0.392
_refine_diff_density_max 0.244
_refine_diff_density_min -0.233
_refine_diff_density_rms 0.053
_refine_ls_extinction_coef 0.0115(15)
_refine_ls_extinction_expression Fc^*^=kFc[1+0.001xFc^2^\l^3^/sin(2\q)]^-1/4^
_refine_ls_extinction_method 'SHELXL-2014/7 (Sheldrick 2014'
_refine_ls_goodness_of_fit_ref 1.025
_refine_ls_hydrogen_treatment constr
_refine_ls_matrix_type full
_refine_ls_number_parameters 462
_refine_ls_number_reflns 7065
_refine_ls_number_restraints 0
_refine_ls_restrained_S_all 1.025
_refine_ls_R_factor_all 0.1476
_refine_ls_R_factor_gt 0.0671
_refine_ls_shift/su_max 0.001
_refine_ls_shift/su_mean 0.000
_refine_ls_structure_factor_coef Fsqd
_refine_ls_weighting_details 'w=1/[\s^2^(Fo^2^)+(0.1000P)^2^+0.4521P] where P=(Fo^2^+2Fc^2^)/3'
_refine_ls_weighting_scheme calc
_refine_ls_wR_factor_gt 0.1729
_refine_ls_wR_factor_ref 0.2335
_reflns_Friedel_coverage 0.000
_reflns_number_gt 3453
_reflns_number_total 7092
_reflns_threshold_expression 'I > 2\s(I)'
_cod_data_source_file jp2c00512_si_002.cif
_cod_data_source_block DPQM
_cod_depositor_comments
;
The following automatic conversions were performed:

data item '_exptl_absorpt_correction_type' value 'Multi-scan' was
changed to 'multi-scan' in accordance with the
/home/data/users/saulius/crontab/automatic-downloads/current/ACS/lib/dictionaries/cif_core.dic
dictionary named 'cif_core.dic' version 2.4.2 last updated on
2011-04-26.

Automatic conversion script
Id: cif_fix_values 7556 2019-12-06 15:28:31Z antanas 
;
_cod_original_cell_volume 3442.6(6)
_cod_original_sg_symbol_H-M 'P 21/c'
_cod_original_formula_sum C46H31N3O2
_cod_database_code 1566738
_shelx_shelxl_version_number 2014/7
_shelx_space_group_comment
;
The symmetry employed for this shelxl refinement is uniquely defined
by the following loop, which should always be used as a source of
symmetry information in preference to the above space-group names.
They are only intended as comments.
;
_shelx_estimated_absorpt_t_min 0.980
_shelx_estimated_absorpt_t_max 0.987

loop_
_space_group_symop_operation_xyz
'x, y, z'
'-x, y+1/2, -z+1/2'
'-x, -y, -z'
'x, -y-1/2, z-1/2'

loop_
_atom_site_label
_atom_site_type_symbol
_atom_site_fract_x
_atom_site_fract_y
_atom_site_fract_z
_atom_site_U_iso_or_equiv
_atom_site_adp_type
_atom_site_occupancy
_atom_site_site_symmetry_order
_atom_site_calc_flag
_atom_site_refinement_flags_posn
_atom_site_refinement_flags_adp
_atom_site_refinement_flags_occupancy
_atom_site_disorder_assembly
_atom_site_disorder_group
N1 N 0.4526(2) 0.65291(9) 0.4943(2) 0.0522(6) Uani 1 1 d . . . . .
O2 O -0.0356(2) 0.51154(9) 0.8389(2) 0.0785(7) Uani 1 1 d . . . . .
N2 N 0.2764(2) 0.60597(9) 0.3369(2) 0.0588(7) Uani 1 1 d . . . . .
N3 N 0.1181(2) 0.56088(9) 0.7141(2) 0.0554(6) Uani 1 1 d . . . . .
O1 O 0.2225(3) 0.59233(11) 0.0722(2) 0.0937(9) Uani 1 1 d . . . . .
C4 C 0.4489(2) 0.66657(10) 0.7585(2) 0.0469(7) Uani 1 1 d . . . . .
C2 C 0.5313(2) 0.67832(10) 0.5687(3) 0.0495(7) Uani 1 1 d . . . . .
C9 C 0.3684(2) 0.63309(10) 0.5508(3) 0.0487(7) Uani 1 1 d . . . . .
C17 C 0.4440(2) 0.67435(10) 0.8956(3) 0.0507(7) Uani 1 1 d . . . . .
C10 C 0.3651(2) 0.63747(10) 0.6817(3) 0.0489(7) Uani 1 1 d . . . . .
C3 C 0.5304(2) 0.68667(10) 0.6998(3) 0.0527(7) Uani 1 1 d . . . . .
H3 H 0.5858 0.7061 0.7465 0.063 Uiso 1 1 calc R U . . .
C6 C 0.2003(2) 0.58625(11) 0.6561(3) 0.0536(7) Uani 1 1 d . . . . .
C23 C 0.6236(2) 0.69815(11) 0.5081(3) 0.0524(7) Uani 1 1 d . . . . .
C8 C 0.2810(3) 0.60638(11) 0.4718(3) 0.0543(8) Uani 1 1 d . . . . .
C5 C 0.2796(2) 0.61330(11) 0.7334(3) 0.0537(7) Uani 1 1 d . . . . .
H5 H 0.2772 0.6157 0.8201 0.064 Uiso 1 1 calc R U . . .
C29 C 0.1399(3) 0.51266(11) 0.7611(3) 0.0540(7) Uani 1 1 d . . . . .
C29A C 0.0172(2) 0.58378(11) 0.7273(3) 0.0549(8) Uani 1 1 d . . . . .
C7 C 0.1978(2) 0.58252(11) 0.5237(3) 0.0570(8) Uani 1 1 d . . . . .
C11A C 0.3263(3) 0.56771(12) 0.2777(3) 0.0604(8) Uani 1 1 d . . . . .
C22 C 0.3765(3) 0.71146(11) 0.9333(3) 0.0592(8) Uani 1 1 d . . . . .
H22 H 0.3356 0.7319 0.8723 0.071 Uiso 1 1 calc R U . . .
C11 C 0.2050(3) 0.63941(13) 0.2608(3) 0.0624(9) Uani 1 1 d . . . . .
C34 C 0.0638(3) 0.48950(11) 0.8244(3) 0.0595(8) Uani 1 1 d . . . . .
C18 C 0.5030(3) 0.64465(11) 0.9888(3) 0.0637(9) Uani 1 1 d . . . . .
H18 H 0.5488 0.6198 0.9659 0.076 Uiso 1 1 calc R U . . .
C16A C 0.2994(3) 0.56195(14) 0.1467(3) 0.0699(9) Uani 1 1 d . . . . .
C28 C 0.6684(3) 0.74415(12) 0.5396(3) 0.0634(8) Uani 1 1 d . . . . .
H28 H 0.6403 0.7634 0.5995 0.076 Uiso 1 1 calc R U . . .
C21 C 0.3699(3) 0.71806(13) 1.0596(3) 0.0682(9) Uani 1 1 d . . . . .
H21 H 0.3247 0.7430 1.0835 0.082 Uiso 1 1 calc R U . . .
C16 C 0.1798(3) 0.63204(14) 0.1310(3) 0.0714(10) Uani 1 1 d . . . . .
C34A C -0.0580(3) 0.55842(13) 0.7879(3) 0.0639(8) Uani 1 1 d . . . . .
C20 C 0.4290(3) 0.68838(14) 1.1510(3) 0.0714(10) Uani 1 1 d . . . . .
H20 H 0.4247 0.6931 1.2366 0.086 Uiso 1 1 calc R U . . .
C19 C 0.4949(3) 0.65135(13) 1.1143(3) 0.0727(10) Uani 1 1 d . . . . .
H19 H 0.5344 0.6307 1.1756 0.087 Uiso 1 1 calc R U . . .
C24 C 0.6679(3) 0.66993(14) 0.4193(3) 0.0729(10) Uani 1 1 d . . . . .
H24 H 0.6387 0.6387 0.3966 0.087 Uiso 1 1 calc R U . . .
C27 C 0.7557(3) 0.76218(14) 0.4825(4) 0.0750(10) Uani 1 1 d . . . . .
H27 H 0.7853 0.7934 0.5041 0.090 Uiso 1 1 calc R U . . .
C30 C 0.2357(3) 0.48742(13) 0.7468(3) 0.0757(10) Uani 1 1 d . . . . .
H30 H 0.2872 0.5021 0.7027 0.091 Uiso 1 1 calc R U . . .
C35 C 0.1074(3) 0.55337(14) 0.4418(3) 0.0786(11) Uani 1 1 d . . . . .
H35A H 0.0434 0.5742 0.4171 0.118 Uiso 1 1 calc R U . . .
H35B H 0.0870 0.5255 0.4890 0.118 Uiso 1 1 calc R U . . .
H35C H 0.1343 0.5419 0.3670 0.118 Uiso 1 1 calc R U . . .
C30A C -0.0106(3) 0.63087(13) 0.6809(3) 0.0758(10) Uani 1 1 d . . . . .
H30A H 0.0387 0.6485 0.6397 0.091 Uiso 1 1 calc R U . . .
C12 C 0.1596(3) 0.68077(15) 0.3115(4) 0.0808(11) Uani 1 1 d . . . . .
H12 H 0.1754 0.6867 0.3987 0.097 Uiso 1 1 calc R U . . .
C26 C 0.7975(3) 0.73434(16) 0.3958(3) 0.0828(11) Uani 1 1 d . . . . .
H26 H 0.8551 0.7467 0.3572 0.099 Uiso 1 1 calc R U . . .
C12A C 0.4021(3) 0.53517(15) 0.3437(4) 0.0808(11) Uani 1 1 d . . . . .
H12A H 0.4209 0.5380 0.4318 0.097 Uiso 1 1 calc R U . . .
C25 C 0.7557(3) 0.68827(17) 0.3646(3) 0.0885(12) Uani 1 1 d . . . . .
H25 H 0.7861 0.6691 0.3064 0.106 Uiso 1 1 calc R U . . .
C33 C 0.0826(4) 0.44274(14) 0.8737(3) 0.0836(11) Uani 1 1 d . . . . .
H33 H 0.0303 0.4276 0.9158 0.100 Uiso 1 1 calc R U . . .
C33A C -0.1586(3) 0.57914(18) 0.8004(4) 0.0919(13) Uani 1 1 d . . . . .
H33A H -0.2088 0.5615 0.8402 0.110 Uiso 1 1 calc R U . . .
C15A C 0.3489(4) 0.52577(16) 0.0839(4) 0.0931(13) Uani 1 1 d . . . . .
H15A H 0.3313 0.5229 -0.0043 0.112 Uiso 1 1 calc R U . . .
C15 C 0.1097(4) 0.66337(19) 0.0524(4) 0.0953(13) Uani 1 1 d . . . . .
H15 H 0.0927 0.6573 -0.0347 0.114 Uiso 1 1 calc R U . . .
C13A C 0.4504(4) 0.49845(16) 0.2805(4) 0.0968(13) Uani 1 1 d . . . . .
H13A H 0.5010 0.4766 0.3263 0.116 Uiso 1 1 calc R U . . .
C14A C 0.4245(4) 0.49395(17) 0.1522(5) 0.1006(14) Uani 1 1 d . . . . .
H14A H 0.4579 0.4693 0.1103 0.121 Uiso 1 1 calc R U . . .
C31 C 0.2559(5) 0.44047(16) 0.7973(4) 0.1037(14) Uani 1 1 d . . . . .
H31 H 0.3213 0.4239 0.7883 0.124 Uiso 1 1 calc R U . . .
C31A C -0.1121(4) 0.65162(17) 0.6957(4) 0.1023(14) Uani 1 1 d . . . . .
H31A H -0.1301 0.6834 0.6653 0.123 Uiso 1 1 calc R U . . .
C13 C 0.0914(4) 0.71291(18) 0.2336(5) 0.1044(14) Uani 1 1 d . . . . .
H13 H 0.0633 0.7408 0.2685 0.125 Uiso 1 1 calc R U . . .
C32 C 0.1799(5) 0.41835(15) 0.8603(4) 0.1055(15) Uani 1 1 d . . . . .
H32 H 0.1937 0.3868 0.8943 0.127 Uiso 1 1 calc R U . . .
C32A C -0.1856(4) 0.6259(2) 0.7545(4) 0.1141(17) Uani 1 1 d . . . . .
H32A H -0.2538 0.6399 0.7634 0.137 Uiso 1 1 calc R U . . .
C14 C 0.0649(4) 0.7042(2) 0.1061(5) 0.1111(16) Uani 1 1 d . . . . .
H14 H 0.0169 0.7255 0.0548 0.133 Uiso 1 1 calc R U . . .

loop_
_atom_site_aniso_label
_atom_site_aniso_U_11
_atom_site_aniso_U_22
_atom_site_aniso_U_33
_atom_site_aniso_U_23
_atom_site_aniso_U_13
_atom_site_aniso_U_12
N1 0.0455(14) 0.0584(14) 0.0541(14) 0.0015(11) 0.0119(12) -0.0022(12)
O2 0.0625(16) 0.0872(17) 0.0903(17) 0.0148(14) 0.0253(13) -0.0097(13)
N2 0.0538(16) 0.0732(17) 0.0489(14) -0.0050(12) 0.0075(12) -0.0056(13)
N3 0.0449(14) 0.0564(15) 0.0677(16) 0.0050(12) 0.0172(12) -0.0022(12)
O1 0.120(2) 0.103(2) 0.0533(14) -0.0038(14) -0.0016(15) -0.0168(19)
C4 0.0439(16) 0.0508(16) 0.0457(16) -0.0027(12) 0.0064(13) -0.0008(13)
C2 0.0408(16) 0.0560(17) 0.0514(17) 0.0002(13) 0.0063(13) -0.0021(14)
C9 0.0446(17) 0.0510(16) 0.0510(16) -0.0001(13) 0.0098(13) -0.0027(13)
C17 0.0467(17) 0.0521(16) 0.0531(17) -0.0024(13) 0.0080(13) -0.0064(14)
C10 0.0465(17) 0.0528(16) 0.0481(16) 0.0018(13) 0.0095(13) 0.0002(14)
C3 0.0442(17) 0.0588(18) 0.0545(17) -0.0020(14) 0.0063(14) -0.0037(14)
C6 0.0457(18) 0.0562(17) 0.0598(19) -0.0027(14) 0.0113(14) -0.0070(14)
C23 0.0401(16) 0.0635(18) 0.0532(17) 0.0030(14) 0.0068(13) -0.0046(14)
C8 0.0513(18) 0.0631(19) 0.0478(17) -0.0043(14) 0.0058(14) -0.0059(15)
C5 0.0522(19) 0.0602(18) 0.0499(16) -0.0002(14) 0.0122(14) -0.0025(15)
C29 0.0548(19) 0.0519(17) 0.0542(17) -0.0057(14) 0.0059(14) -0.0035(15)
C29A 0.0427(17) 0.067(2) 0.0548(18) -0.0005(14) 0.0068(14) 0.0012(15)
C7 0.0455(18) 0.0634(19) 0.0622(19) -0.0050(15) 0.0092(14) -0.0114(15)
C11A 0.056(2) 0.075(2) 0.0511(18) -0.0089(16) 0.0146(15) -0.0147(17)
C22 0.0559(19) 0.0623(19) 0.0601(19) -0.0017(15) 0.0122(15) 0.0041(16)
C11 0.0448(18) 0.082(2) 0.059(2) 0.0086(17) 0.0046(15) -0.0114(17)
C34 0.060(2) 0.0598(19) 0.0578(19) 0.0000(15) 0.0078(15) -0.0104(16)
C18 0.070(2) 0.0592(19) 0.059(2) 0.0008(15) 0.0034(16) 0.0051(17)
C16A 0.073(2) 0.079(2) 0.059(2) -0.0093(18) 0.0153(18) -0.022(2)
C28 0.0523(19) 0.0587(19) 0.080(2) 0.0030(16) 0.0148(16) -0.0016(16)
C21 0.062(2) 0.074(2) 0.074(2) -0.0114(18) 0.0238(17) -0.0046(18)
C16 0.062(2) 0.089(3) 0.061(2) 0.006(2) 0.0070(18) -0.021(2)
C34A 0.0477(19) 0.085(2) 0.0588(19) 0.0067(17) 0.0078(15) -0.0008(17)
C20 0.073(2) 0.086(2) 0.058(2) -0.0068(18) 0.0219(18) -0.024(2)
C19 0.084(3) 0.071(2) 0.059(2) 0.0103(17) 0.0023(18) -0.003(2)
C24 0.070(2) 0.091(2) 0.061(2) -0.0174(18) 0.0224(18) -0.0209(19)
C27 0.061(2) 0.073(2) 0.092(3) 0.006(2) 0.019(2) -0.0137(18)
C30 0.077(3) 0.066(2) 0.090(3) -0.0026(18) 0.028(2) 0.0114(19)
C35 0.064(2) 0.100(3) 0.071(2) -0.0125(19) 0.0091(17) -0.032(2)
C30A 0.068(2) 0.079(2) 0.082(2) 0.0125(19) 0.0146(19) 0.0160(19)
C12 0.065(2) 0.102(3) 0.076(2) 0.010(2) 0.0155(19) 0.011(2)
C26 0.066(2) 0.111(3) 0.076(2) 0.011(2) 0.0243(19) -0.021(2)
C12A 0.073(3) 0.099(3) 0.071(2) -0.009(2) 0.0156(19) 0.008(2)
C25 0.076(3) 0.121(3) 0.076(2) -0.018(2) 0.036(2) -0.023(3)
C33 0.110(3) 0.063(2) 0.078(2) 0.0046(18) 0.014(2) -0.014(2)
C33A 0.048(2) 0.137(4) 0.095(3) 0.026(3) 0.024(2) 0.011(2)
C15A 0.122(4) 0.095(3) 0.069(2) -0.022(2) 0.037(3) -0.033(3)
C15 0.078(3) 0.136(4) 0.067(2) 0.026(3) -0.005(2) -0.024(3)
C13A 0.091(3) 0.103(3) 0.100(3) -0.013(3) 0.026(3) 0.018(3)
C14A 0.111(4) 0.092(3) 0.109(4) -0.029(3) 0.051(3) -0.015(3)
C31 0.126(4) 0.073(3) 0.115(3) 0.003(2) 0.029(3) 0.033(3)
C31A 0.095(3) 0.108(3) 0.106(3) 0.026(3) 0.021(3) 0.043(3)
C13 0.080(3) 0.130(4) 0.105(3) 0.029(3) 0.019(3) 0.033(3)
C32 0.151(5) 0.057(2) 0.110(3) 0.009(2) 0.024(3) 0.017(3)
C32A 0.078(3) 0.161(5) 0.109(3) 0.034(3) 0.031(3) 0.050(3)
C14 0.069(3) 0.149(5) 0.112(4) 0.038(3) 0.006(3) 0.016(3)

loop_
_atom_type_symbol
_atom_type_description
_atom_type_scat_dispersion_real
_atom_type_scat_dispersion_imag
_atom_type_scat_source
C C 0.0033 0.0016 'International Tables Vol C Tables 4.2.6.8 and 6.1.1.4'
H H 0.0000 0.0000 'International Tables Vol C Tables 4.2.6.8 and 6.1.1.4'
N N 0.0061 0.0033 'International Tables Vol C Tables 4.2.6.8 and 6.1.1.4'
O O 0.0106 0.0060 'International Tables Vol C Tables 4.2.6.8 and 6.1.1.4'

loop_
_geom_angle_atom_site_label_1
_geom_angle_atom_site_label_2
_geom_angle_atom_site_label_3
_geom_angle
_geom_angle_site_symmetry_1
_geom_angle_site_symmetry_3
_geom_angle_publ_flag
C2 N1 C9 117.0(2) . . ?
C34 O2 C34A 118.1(2) . . ?
C11A N2 C11 119.0(3) . . ?
C11A N2 C8 120.7(3) . . ?
C11 N2 C8 119.4(3) . . ?
C29A N3 C29 119.4(2) . . ?
C29A N3 C6 121.1(2) . . ?
C29 N3 C6 119.5(2) . . ?
C16 O1 C16A 117.8(3) . . ?
C3 C4 C10 117.3(2) . . ?
C3 C4 C17 122.8(3) . . ?
C10 C4 C17 119.9(2) . . ?
N1 C2 C3 123.3(3) . . ?
N1 C2 C23 116.7(2) . . ?
C3 C2 C23 120.0(3) . . ?
N1 C9 C10 123.0(3) . . ?
N1 C9 C8 118.1(2) . . ?
C10 C9 C8 118.9(3) . . ?
C18 C17 C22 118.1(3) . . ?
C18 C17 C4 121.6(3) . . ?
C22 C17 C4 120.3(3) . . ?
C9 C10 C5 119.4(3) . . ?
C9 C10 C4 118.5(2) . . ?
C5 C10 C4 122.0(2) . . ?
C4 C3 C2 120.7(3) . . ?
C4 C3 H3 119.6 . . ?
C2 C3 H3 119.6 . . ?
C5 C6 C7 122.4(3) . . ?
C5 C6 N3 117.9(3) . . ?
C7 C6 N3 119.7(3) . . ?
C28 C23 C24 118.6(3) . . ?
C28 C23 C2 121.2(3) . . ?
C24 C23 C2 120.2(3) . . ?
C7 C8 N2 119.0(3) . . ?
C7 C8 C9 121.2(3) . . ?
N2 C8 C9 119.7(3) . . ?
C6 C5 C10 120.1(3) . . ?
C6 C5 H5 119.9 . . ?
C10 C5 H5 119.9 . . ?
C30 C29 C34 118.4(3) . . ?
C30 C29 N3 122.2(3) . . ?
C34 C29 N3 119.4(3) . . ?
C34A C29A C30A 118.6(3) . . ?
C34A C29A N3 119.0(3) . . ?
C30A C29A N3 122.4(3) . . ?
C8 C7 C6 117.9(3) . . ?
C8 C7 C35 121.5(3) . . ?
C6 C7 C35 120.7(3) . . ?
C12A C11A C16A 117.9(3) . . ?
C12A C11A N2 122.9(3) . . ?
C16A C11A N2 119.2(3) . . ?
C21 C22 C17 120.5(3) . . ?
C21 C22 H22 119.7 . . ?
C17 C22 H22 119.7 . . ?
C16 C11 C12 117.8(3) . . ?
C16 C11 N2 119.8(3) . . ?
C12 C11 N2 122.4(3) . . ?
C33 C34 O2 116.7(3) . . ?
C33 C34 C29 121.4(4) . . ?
O2 C34 C29 121.9(3) . . ?
C19 C18 C17 120.8(3) . . ?
C19 C18 H18 119.6 . . ?
C17 C18 H18 119.6 . . ?
C15A C16A C11A 121.2(4) . . ?
C15A C16A O1 116.7(3) . . ?
C11A C16A O1 122.1(3) . . ?
C23 C28 C27 120.6(3) . . ?
C23 C28 H28 119.7 . . ?
C27 C28 H28 119.7 . . ?
C20 C21 C22 120.8(3) . . ?
C20 C21 H21 119.6 . . ?
C22 C21 H21 119.6 . . ?
C11 C16 C15 122.1(4) . . ?
C11 C16 O1 121.8(3) . . ?
C15 C16 O1 116.1(4) . . ?
C33A C34A C29A 120.8(3) . . ?
C33A C34A O2 117.1(3) . . ?
C29A C34A O2 122.1(3) . . ?
C21 C20 C19 119.0(3) . . ?
C21 C20 H20 120.5 . . ?
C19 C20 H20 120.5 . . ?
C18 C19 C20 120.8(3) . . ?
C18 C19 H19 119.6 . . ?
C20 C19 H19 119.6 . . ?
C25 C24 C23 120.0(3) . . ?
C25 C24 H24 120.0 . . ?
C23 C24 H24 120.0 . . ?
C26 C27 C28 120.1(3) . . ?
C26 C27 H27 120.0 . . ?
C28 C27 H27 120.0 . . ?
C29 C30 C31 120.6(4) . . ?
C29 C30 H30 119.7 . . ?
C31 C30 H30 119.7 . . ?
C7 C35 H35A 109.5 . . ?
C7 C35 H35B 109.5 . . ?
H35A C35 H35B 109.5 . . ?
C7 C35 H35C 109.5 . . ?
H35A C35 H35C 109.5 . . ?
H35B C35 H35C 109.5 . . ?
C29A C30A C31A 120.0(4) . . ?
C29A C30A H30A 120.0 . . ?
C31A C30A H30A 120.0 . . ?
C13 C12 C11 120.6(4) . . ?
C13 C12 H12 119.7 . . ?
C11 C12 H12 119.7 . . ?
C27 C26 C25 120.5(3) . . ?
C27 C26 H26 119.8 . . ?
C25 C26 H26 119.8 . . ?
C11A C12A C13A 120.7(4) . . ?
C11A C12A H12A 119.7 . . ?
C13A C12A H12A 119.7 . . ?
C26 C25 C24 120.3(4) . . ?
C26 C25 H25 119.9 . . ?
C24 C25 H25 119.9 . . ?
C34 C33 C32 119.4(4) . . ?
C34 C33 H33 120.3 . . ?
C32 C33 H33 120.3 . . ?
C34A C33A C32A 120.3(4) . . ?
C34A C33A H33A 119.8 . . ?
C32A C33A H33A 119.8 . . ?
C14A C15A C16A 119.6(4) . . ?
C14A C15A H15A 120.2 . . ?
C16A C15A H15A 120.2 . . ?
C16 C15 C14 118.7(4) . . ?
C16 C15 H15 120.7 . . ?
C14 C15 H15 120.7 . . ?
C14A C13A C12A 120.6(4) . . ?
C14A C13A H13A 119.7 . . ?
C12A C13A H13A 119.7 . . ?
C13A C14A C15A 120.0(4) . . ?
C13A C14A H14A 120.0 . . ?
C15A C14A H14A 120.0 . . ?
C32 C31 C30 120.1(4) . . ?
C32 C31 H31 120.0 . . ?
C30 C31 H31 120.0 . . ?
C32A C31A C30A 120.6(4) . . ?
C32A C31A H31A 119.7 . . ?
C30A C31A H31A 119.7 . . ?
C14 C13 C12 120.6(5) . . ?
C14 C13 H13 119.7 . . ?
C12 C13 H13 119.7 . . ?
C31 C32 C33 120.1(4) . . ?
C31 C32 H32 119.9 . . ?
C33 C32 H32 119.9 . . ?
C31A C32A C33A 119.7(4) . . ?
C31A C32A H32A 120.1 . . ?
C33A C32A H32A 120.1 . . ?
C13 C14 C15 120.1(4) . . ?
C13 C14 H14 120.0 . . ?
C15 C14 H14 120.0 . . ?

loop_
_geom_bond_atom_site_label_1
_geom_bond_atom_site_label_2
_geom_bond_distance
_geom_bond_site_symmetry_2
_geom_bond_publ_flag
N1 C2 1.327(3) . ?
N1 C9 1.378(3) . ?
O2 C34 1.377(4) . ?
O2 C34A 1.386(4) . ?
N2 C11A 1.399(4) . ?
N2 C11 1.412(4) . ?
N2 C8 1.427(4) . ?
N3 C29A 1.401(4) . ?
N3 C29 1.404(4) . ?
N3 C6 1.432(4) . ?
O1 C16 1.385(4) . ?
O1 C16A 1.389(4) . ?
C4 C3 1.367(4) . ?
C4 C10 1.431(4) . ?
C4 C17 1.485(4) . ?
C2 C3 1.414(4) . ?
C2 C23 1.483(4) . ?
C9 C10 1.404(4) . ?
C9 C8 1.435(4) . ?
C17 C18 1.381(4) . ?
C17 C22 1.395(4) . ?
C10 C5 1.412(4) . ?
C3 H3 0.9300 . ?
C6 C5 1.371(4) . ?
C6 C7 1.408(4) . ?
C23 C28 1.375(4) . ?
C23 C24 1.389(4) . ?
C8 C7 1.388(4) . ?
C5 H5 0.9300 . ?
C29 C30 1.379(4) . ?
C29 C34 1.381(4) . ?
C29A C34A 1.383(4) . ?
C29A C30A 1.385(4) . ?
C7 C35 1.506(4) . ?
C11A C12A 1.379(5) . ?
C11A C16A 1.387(4) . ?
C22 C21 1.371(4) . ?
C22 H22 0.9300 . ?
C11 C16 1.378(4) . ?
C11 C12 1.393(5) . ?
C34 C33 1.372(5) . ?
C18 C19 1.367(4) . ?
C18 H18 0.9300 . ?
C16A C15A 1.377(5) . ?
C28 C27 1.394(4) . ?
C28 H28 0.9300 . ?
C21 C20 1.369(5) . ?
C21 H21 0.9300 . ?
C16 C15 1.381(5) . ?
C34A C33A 1.370(5) . ?
C20 C19 1.378(5) . ?
C20 H20 0.9300 . ?
C19 H19 0.9300 . ?
C24 C25 1.388(5) . ?
C24 H24 0.9300 . ?
C27 C26 1.352(5) . ?
C27 H27 0.9300 . ?
C30 C31 1.383(5) . ?
C30 H30 0.9300 . ?
C35 H35A 0.9600 . ?
C35 H35B 0.9600 . ?
C35 H35C 0.9600 . ?
C30A C31A 1.387(5) . ?
C30A H30A 0.9300 . ?
C12 C13 1.378(5) . ?
C12 H12 0.9300 . ?
C26 C25 1.364(5) . ?
C26 H26 0.9300 . ?
C12A C13A 1.382(5) . ?
C12A H12A 0.9300 . ?
C25 H25 0.9300 . ?
C33 C32 1.381(6) . ?
C33 H33 0.9300 . ?
C33A C32A 1.373(6) . ?
C33A H33A 0.9300 . ?
C15A C14A 1.375(6) . ?
C15A H15A 0.9300 . ?
C15 C14 1.392(6) . ?
C15 H15 0.9300 . ?
C13A C14A 1.355(6) . ?
C13A H13A 0.9300 . ?
C14A H14A 0.9300 . ?
C31 C32 1.366(6) . ?
C31 H31 0.9300 . ?
C31A C32A 1.363(6) . ?
C31A H31A 0.9300 . ?
C13 C14 1.363(6) . ?
C13 H13 0.9300 . ?
C32 H32 0.9300 . ?
C32A H32A 0.9300 . ?
C14 H14 0.9300 . ?
